data_4306446
loop_
_publ_author_name
'Riccardo Wanke'
'Piotr Smole\'nski'
'M. F\'atima C. Guedes da Silva'
'Lu\'isa M. D. R. S. Martins'
'Armando J. L. Pombeiro'

_publ_section_title
;
Cu(I) Complexes Bearing the New Sterically Demanding and Coordination
Flexible Tris(3-phenyl-1-pyrazolyl)methanesulfonate Ligand and the
Water-Soluble Phosphine 1,3,5-Triaza-7-phosphaadamantane or Related Ligands
;
_journal_name_full 'Inorganic Chemistry'
_journal_page_first 10158
_journal_page_last 10168
_journal_paper_doi 10.1021/ic801254b
_journal_volume 47
_journal_year 2008
_chemical_formula_moiety 'C34 H33 Cu N9 O3 P S, C3 H6 O'
_chemical_formula_sum 'C37 H39 Cu N9 O4 P S'
_chemical_formula_weight 800.34
_chemical_name_systematic
;
 ?
;
_space_group_IT_number 61
_symmetry_cell_setting orthorhombic
_symmetry_space_group_name_Hall '-P 2ac 2ab'
_symmetry_space_group_name_H-M 'P b c a'
_atom_sites_solution_hydrogens geom
_atom_sites_solution_primary direct
_atom_sites_solution_secondary difmap
_audit_creation_method SHELXL-97
_cell_angle_alpha 90.00
_cell_angle_beta 90.00
_cell_angle_gamma 90.00
_cell_formula_units_Z 8
_cell_length_a 13.799(3)
_cell_length_b 20.730(5)
_cell_length_c 26.676(7)
_cell_measurement_reflns_used 1233
_cell_measurement_temperature 150(2)
_cell_measurement_theta_max 21.47
_cell_measurement_theta_min 2.49
_cell_volume 7631(3)
_computing_cell_refinement 'Bruker SMART'
_computing_data_collection 'Bruker SMART'
_computing_data_reduction 'Bruker SAINT'
_computing_structure_refinement 'SHELXL-97 (Sheldrick, 1997)'
_diffrn_ambient_temperature 150(2)
_diffrn_measured_fraction_theta_full 0.999
_diffrn_measured_fraction_theta_max 0.999
_diffrn_measurement_device_type 'CCD area detector'
_diffrn_measurement_method 'phi and omega scans'
_diffrn_radiation_monochromator graphite
_diffrn_radiation_source 'fine-focus sealed tube'
_diffrn_radiation_type MoK\a
_diffrn_radiation_wavelength 0.71073
_diffrn_reflns_av_R_equivalents 0.1728
_diffrn_reflns_av_sigmaI/netI 0.1802
_diffrn_reflns_limit_h_max 12
_diffrn_reflns_limit_h_min -16
_diffrn_reflns_limit_k_max 24
_diffrn_reflns_limit_k_min -18
_diffrn_reflns_limit_l_max 28
_diffrn_reflns_limit_l_min -32
_diffrn_reflns_number 28366
_diffrn_reflns_theta_full 25.35
_diffrn_reflns_theta_max 25.35
_diffrn_reflns_theta_min 2.89
_exptl_absorpt_coefficient_mu 0.721
_exptl_absorpt_correction_T_max 0.9446
_exptl_absorpt_correction_T_min 0.8934
_exptl_absorpt_correction_type multi-scan
_exptl_absorpt_process_details SADABS
_exptl_crystal_colour colourless
_exptl_crystal_density_diffrn 1.393
_exptl_crystal_density_method 'not measured'
_exptl_crystal_description prism
_exptl_crystal_F_000 3328
_exptl_crystal_size_max 0.16
_exptl_crystal_size_mid 0.12
_exptl_crystal_size_min 0.08
_refine_diff_density_max 0.563
_refine_diff_density_min -0.439
_refine_diff_density_rms 0.101
_refine_ls_extinction_method none
_refine_ls_goodness_of_fit_ref 0.940
_refine_ls_hydrogen_treatment NONE
_refine_ls_matrix_type full
_refine_ls_number_parameters 480
_refine_ls_number_reflns 6974
_refine_ls_number_restraints 0
_refine_ls_restrained_S_all 0.940
_refine_ls_R_factor_all 0.1721
_refine_ls_R_factor_gt 0.0615
_refine_ls_shift/su_max 0.001
_refine_ls_shift/su_mean 0.000
_refine_ls_structure_factor_coef Fsqd
_refine_ls_weighting_details 'calc w=1/[\s^2^(Fo^2^)+(0.0353P)^2^+0.0000P] where P=(Fo^2^+2Fc^2^)/3'
_refine_ls_weighting_scheme calc
_refine_ls_wR_factor_gt 0.1022
_refine_ls_wR_factor_ref 0.1386
_reflns_number_gt 3195
_reflns_number_total 6974
_reflns_threshold_expression >2sigma(I)
_cod_data_source_file ic801254b_si_001_2.cif
_cod_data_source_block complex3
_cod_original_sg_symbol_Hall -P2ac2ab
_cod_database_code 4306446

loop_
_symmetry_equiv_pos_as_xyz
'x, y, z'
'-x+1/2, -y, z+1/2'
'-x, y+1/2, -z+1/2'
'x+1/2, -y+1/2, -z'
'-x, -y, -z'
'x-1/2, y, -z-1/2'
'x, -y-1/2, z-1/2'
'-x-1/2, y-1/2, z'

loop_
_atom_site_label
_atom_site_type_symbol
_atom_site_fract_x
_atom_site_fract_y
_atom_site_fract_z
_atom_site_U_iso_or_equiv
_atom_site_adp_type
_atom_site_occupancy
_atom_site_symmetry_multiplicity
_atom_site_calc_flag
_atom_site_refinement_flags
_atom_site_disorder_assembly
_atom_site_disorder_group
C35 C 0.3706(8) -0.1101(5) 0.3026(4) 0.131(5) Uani 1 1 d . . .
H35A H 0.3501 -0.1527 0.2908 0.197 Uiso 1 1 calc R . .
H35B H 0.3518 -0.1047 0.3378 0.197 Uiso 1 1 calc R . .
H35C H 0.4412 -0.1063 0.2996 0.197 Uiso 1 1 calc R . .
C36 C 0.3233(7) -0.0591(5) 0.2716(3) 0.075(3) Uani 1 1 d . . .
C37 C 0.2156(6) -0.0525(5) 0.2745(3) 0.100(4) Uani 1 1 d . . .
H37A H 0.1950 -0.0151 0.2548 0.149 Uiso 1 1 calc R . .
H37B H 0.1961 -0.0466 0.3096 0.149 Uiso 1 1 calc R . .
H37C H 0.1851 -0.0916 0.2611 0.149 Uiso 1 1 calc R . .
O4 O 0.3717(4) -0.0250(3) 0.24396(18) 0.082(2) Uani 1 1 d . . .
C1 C 0.4812(4) 0.0839(3) 0.39416(19) 0.0188(13) Uani 1 1 d . . .
C2 C 0.4774(4) -0.0286(3) 0.4293(2) 0.0368(18) Uani 1 1 d . . .
H2 H 0.4132 -0.0293 0.4422 0.044 Uiso 1 1 calc R . .
C3 C 0.5444(4) -0.0766(3) 0.4339(3) 0.046(2) Uani 1 1 d . . .
H3 H 0.5361 -0.1173 0.4498 0.055 Uiso 1 1 calc R . .
C4 C 0.6279(4) -0.0531(3) 0.4103(2) 0.0203(14) Uani 1 1 d . . .
C5 C 0.7203(3) -0.0881(3) 0.4040(2) 0.0194(12) Uani 1 1 d . . .
C6 C 0.7476(4) -0.1330(3) 0.4407(2) 0.0305(17) Uani 1 1 d . . .
H6 H 0.7084 -0.1394 0.4696 0.037 Uiso 1 1 calc R . .
C7 C 0.8313(4) -0.1676(3) 0.4346(3) 0.0370(18) Uani 1 1 d . . .
H7 H 0.8501 -0.1981 0.4593 0.044 Uiso 1 1 calc R . .
C8 C 0.8878(4) -0.1587(3) 0.3933(3) 0.0350(18) Uani 1 1 d . . .
H8 H 0.9449 -0.1837 0.3891 0.042 Uiso 1 1 calc R . .
C9 C 0.8628(4) -0.1141(3) 0.3578(2) 0.0309(17) Uani 1 1 d . . .
H9 H 0.9030 -0.1076 0.3293 0.037 Uiso 1 1 calc R . .
C10 C 0.7786(4) -0.0781(3) 0.3635(2) 0.0239(15) Uani 1 1 d . . .
H10 H 0.7616 -0.0466 0.3392 0.029 Uiso 1 1 calc R . .
C11 C 0.4695(4) 0.1810(3) 0.4531(2) 0.0203(15) Uani 1 1 d . . .
H11 H 0.4099 0.1991 0.4422 0.024 Uiso 1 1 calc R . .
C12 C 0.5281(4) 0.2051(3) 0.4894(2) 0.0202(14) Uani 1 1 d . . .
H12 H 0.5180 0.2428 0.5089 0.024 Uiso 1 1 calc R . .
C13 C 0.6078(4) 0.1618(3) 0.4919(2) 0.0176(14) Uani 1 1 d . . .
C14 C 0.6881(4) 0.1602(3) 0.52797(19) 0.0166(14) Uani 1 1 d . . .
C15 C 0.7466(4) 0.1053(3) 0.5319(2) 0.0217(15) Uani 1 1 d . . .
H15 H 0.7361 0.0697 0.5101 0.026 Uiso 1 1 calc R . .
C16 C 0.8193(4) 0.1028(3) 0.5673(2) 0.0284(16) Uani 1 1 d . . .
H16 H 0.8598 0.0658 0.5694 0.034 Uiso 1 1 calc R . .
C17 C 0.8331(4) 0.1540(3) 0.5996(2) 0.0268(15) Uani 1 1 d . . .
H17 H 0.8827 0.1521 0.6243 0.032 Uiso 1 1 calc R . .
C18 C 0.7749(4) 0.2082(3) 0.5963(2) 0.0315(16) Uani 1 1 d . . .
H18 H 0.7844 0.2433 0.6186 0.038 Uiso 1 1 calc R . .
C19 C 0.7032(4) 0.2112(3) 0.5604(2) 0.0239(15) Uani 1 1 d . . .
H19 H 0.6637 0.2486 0.5580 0.029 Uiso 1 1 calc R . .
C20 C 0.5010(4) 0.0938(3) 0.30027(19) 0.0260(16) Uani 1 1 d . . .
H20 H 0.4465 0.0697 0.2892 0.031 Uiso 1 1 calc R . .
C21 C 0.5705(4) 0.1204(3) 0.2706(2) 0.0266(16) Uani 1 1 d . . .
H21 H 0.5736 0.1195 0.2351 0.032 Uiso 1 1 calc R . .
C22 C 0.6364(4) 0.1492(3) 0.3034(2) 0.0194(14) Uani 1 1 d . . .
C23 C 0.7237(4) 0.1877(3) 0.2919(2) 0.0228(15) Uani 1 1 d . . .
C24 C 0.7601(4) 0.2315(3) 0.3264(2) 0.0279(16) Uani 1 1 d . . .
H24 H 0.7289 0.2363 0.3579 0.033 Uiso 1 1 calc R . .
C25 C 0.8404(4) 0.2680(3) 0.3157(2) 0.0342(17) Uani 1 1 d . . .
H25 H 0.8652 0.2969 0.3402 0.041 Uiso 1 1 calc R . .
C26 C 0.8857(4) 0.2634(3) 0.2696(2) 0.0340(18) Uani 1 1 d . . .
H26 H 0.9406 0.2892 0.2619 0.041 Uiso 1 1 calc R . .
C27 C 0.8493(4) 0.2203(3) 0.2349(2) 0.0343(18) Uani 1 1 d . . .
H27 H 0.8807 0.2159 0.2034 0.041 Uiso 1 1 calc R . .
C28 C 0.7679(4) 0.1835(3) 0.2451(2) 0.0256(15) Uani 1 1 d . . .
H28 H 0.7424 0.1555 0.2202 0.031 Uiso 1 1 calc R . .
C29 C 0.9256(3) 0.0927(3) 0.34627(19) 0.0209(14) Uani 1 1 d . . .
H29A H 0.9097 0.0532 0.3271 0.025 Uiso 1 1 calc R . .
H29B H 0.9051 0.1302 0.3260 0.025 Uiso 1 1 calc R . .
C30 C 0.9169(3) 0.1621(3) 0.4351(2) 0.0205(14) Uani 1 1 d . . .
H30A H 0.8959 0.2021 0.4181 0.025 Uiso 1 1 calc R . .
H30B H 0.8963 0.1648 0.4706 0.025 Uiso 1 1 calc R . .
C31 C 0.9254(4) 0.0279(3) 0.4374(2) 0.0216(15) Uani 1 1 d . . .
H31A H 0.9053 0.0262 0.4730 0.026 Uiso 1 1 calc R . .
H31B H 0.9093 -0.0141 0.4219 0.026 Uiso 1 1 calc R . .
C32 C 1.0643(4) 0.0397(3) 0.38276(19) 0.0219(15) Uani 1 1 d . . .
H32A H 1.0419 0.0000 0.3658 0.026 Uiso 1 1 calc R . .
H32B H 1.1361 0.0392 0.3825 0.026 Uiso 1 1 calc R . .
C33 C 1.0576(4) 0.1547(3) 0.3808(2) 0.0272(17) Uani 1 1 d . . .
H33A H 1.1290 0.1590 0.3804 0.033 Uiso 1 1 calc R . .
H33B H 1.0304 0.1922 0.3627 0.033 Uiso 1 1 calc R . .
C34 C 1.0585(4) 0.0993(3) 0.4586(2) 0.0271(17) Uani 1 1 d . . .
H34A H 1.0326 0.0996 0.4932 0.033 Uiso 1 1 calc R . .
H34B H 1.1301 0.1012 0.4610 0.033 Uiso 1 1 calc R . .
N1 N 0.5177(3) 0.0197(2) 0.40372(16) 0.0169(11) Uani 1 1 d . . .
N2 N 0.6121(3) 0.0062(2) 0.39223(16) 0.0190(12) Uani 1 1 d . . .
N3 N 0.5107(3) 0.1266(2) 0.43519(16) 0.0180(11) Uani 1 1 d . . .
N4 N 0.5974(3) 0.1151(2) 0.45787(16) 0.0170(11) Uani 1 1 d . . .
N5 N 0.5236(3) 0.1081(2) 0.34829(16) 0.0176(11) Uani 1 1 d . . .
N6 N 0.6099(3) 0.1403(2) 0.35057(17) 0.0204(12) Uani 1 1 d . . .
N7 N 1.0247(3) 0.1576(2) 0.43296(18) 0.0216(12) Uani 1 1 d . . .
N8 N 1.0314(3) 0.0380(2) 0.43480(17) 0.0227(12) Uani 1 1 d . . .
N9 N 1.0310(3) 0.0957(2) 0.35356(16) 0.0214(12) Uani 1 1 d . . .
O1 O 0.3271(2) 0.0299(2) 0.35610(14) 0.0320(11) Uani 1 1 d . . .
O2 O 0.3223(2) 0.1460(2) 0.37079(14) 0.0325(12) Uani 1 1 d . . .
O3 O 0.3150(2) 0.0711(2) 0.44154(14) 0.0302(11) Uani 1 1 d . . .
P1 P 0.85661(9) 0.09234(8) 0.40530(5) 0.0176(4) Uani 1 1 d . . .
S1 S 0.34496(10) 0.08254(9) 0.39007(6) 0.0255(4) Uani 1 1 d . . .
Cu1 Cu 0.70115(4) 0.08721(4) 0.40241(2) 0.0209(2) Uani 1 1 d . . .

loop_
_atom_site_aniso_label
_atom_site_aniso_U_11
_atom_site_aniso_U_22
_atom_site_aniso_U_33
_atom_site_aniso_U_23
_atom_site_aniso_U_13
_atom_site_aniso_U_12
C35 0.203(13) 0.062(8) 0.129(9) 0.031(8) 0.073(9) 0.047(8)
C36 0.105(8) 0.062(8) 0.058(6) -0.034(5) 0.029(6) -0.034(6)
C37 0.088(7) 0.144(11) 0.067(6) -0.028(6) 0.020(6) -0.041(7)
O4 0.116(5) 0.084(5) 0.044(3) -0.008(3) 0.017(3) -0.056(4)
C1 0.017(3) 0.015(3) 0.025(3) -0.003(3) -0.006(3) 0.001(3)
C2 0.022(3) 0.038(5) 0.050(4) 0.015(4) 0.016(3) 0.000(3)
C3 0.028(4) 0.031(5) 0.078(5) 0.032(4) 0.021(4) 0.006(3)
C4 0.022(3) 0.019(4) 0.020(3) 0.006(3) 0.001(3) 0.000(3)
C5 0.013(3) 0.017(3) 0.028(3) -0.005(3) -0.005(3) -0.005(3)
C6 0.035(4) 0.029(4) 0.028(3) 0.006(3) 0.001(3) 0.001(3)
C7 0.031(4) 0.029(5) 0.052(4) 0.007(4) -0.014(4) 0.012(3)
C8 0.022(4) 0.027(5) 0.056(5) -0.013(4) -0.003(4) 0.004(3)
C9 0.024(3) 0.025(4) 0.044(4) -0.008(4) 0.009(3) -0.007(3)
C10 0.017(3) 0.021(4) 0.034(3) -0.003(3) -0.001(3) -0.004(3)
C11 0.011(3) 0.023(4) 0.028(3) 0.010(3) 0.002(3) 0.003(3)
C12 0.013(3) 0.023(4) 0.024(3) 0.001(3) 0.001(3) 0.002(3)
C13 0.011(3) 0.019(4) 0.022(3) 0.005(3) 0.007(3) -0.004(3)
C14 0.014(3) 0.021(4) 0.015(3) 0.004(3) 0.005(2) -0.001(3)
C15 0.021(3) 0.023(4) 0.021(3) 0.002(3) -0.001(3) -0.003(3)
C16 0.021(3) 0.033(5) 0.031(3) 0.009(3) 0.002(3) 0.008(3)
C17 0.019(3) 0.039(5) 0.022(3) 0.000(3) -0.011(3) -0.009(3)
C18 0.038(4) 0.024(4) 0.033(3) -0.002(3) -0.007(4) -0.010(3)
C19 0.024(3) 0.019(4) 0.029(3) 0.005(3) 0.000(3) -0.004(3)
C20 0.017(3) 0.041(5) 0.020(3) -0.004(3) -0.009(3) 0.001(3)
C21 0.021(3) 0.038(5) 0.020(3) -0.002(3) 0.004(3) 0.003(3)
C22 0.019(3) 0.017(4) 0.022(3) 0.006(3) 0.001(3) 0.011(3)
C23 0.022(3) 0.022(4) 0.024(3) 0.004(3) 0.000(3) 0.008(3)
C24 0.025(3) 0.025(4) 0.034(4) 0.000(3) 0.004(3) 0.008(3)
C25 0.037(4) 0.032(5) 0.034(4) -0.006(3) 0.005(3) -0.005(3)
C26 0.030(4) 0.030(5) 0.041(4) 0.012(4) 0.013(3) -0.003(3)
C27 0.029(4) 0.051(6) 0.022(3) 0.008(4) 0.012(3) 0.001(4)
C28 0.023(3) 0.033(4) 0.020(3) 0.006(3) -0.002(3) 0.004(3)
C29 0.015(3) 0.024(4) 0.024(3) 0.002(3) -0.001(3) -0.006(3)
C30 0.018(3) 0.015(4) 0.028(3) -0.005(3) 0.000(3) 0.003(3)
C31 0.015(3) 0.028(4) 0.022(3) 0.003(3) -0.001(3) -0.001(3)
C32 0.015(3) 0.025(4) 0.025(3) -0.003(3) 0.000(3) 0.004(3)
C33 0.017(3) 0.036(5) 0.029(3) 0.006(3) -0.001(3) -0.008(3)
C34 0.014(3) 0.045(5) 0.022(3) 0.001(3) 0.004(3) 0.003(3)
N1 0.014(2) 0.017(3) 0.020(2) 0.000(2) 0.002(2) 0.002(2)
N2 0.009(2) 0.026(4) 0.023(3) -0.004(2) -0.003(2) 0.003(2)
N3 0.008(2) 0.021(3) 0.025(3) -0.003(2) -0.002(2) 0.004(2)
N4 0.005(2) 0.022(3) 0.024(3) 0.000(2) -0.002(2) -0.002(2)
N5 0.013(2) 0.018(3) 0.023(3) 0.005(2) 0.006(2) 0.001(2)
N6 0.016(3) 0.022(3) 0.023(3) 0.005(2) -0.004(2) 0.002(2)
N7 0.009(2) 0.023(3) 0.032(3) -0.004(3) 0.003(2) -0.004(2)
N8 0.013(3) 0.026(3) 0.029(3) -0.003(3) -0.005(2) 0.000(2)
N9 0.012(2) 0.032(4) 0.019(2) -0.002(3) -0.001(2) -0.003(3)
O1 0.016(2) 0.040(3) 0.040(3) -0.013(2) -0.007(2) -0.005(2)
O2 0.018(2) 0.039(3) 0.041(3) -0.001(2) -0.006(2) 0.009(2)
O3 0.016(2) 0.042(3) 0.032(2) -0.001(2) 0.0058(19) -0.001(2)
P1 0.0128(7) 0.0199(10) 0.0202(8) -0.0009(8) 0.0005(7) -0.0005(7)
S1 0.0105(7) 0.0337(12) 0.0322(9) -0.0043(9) -0.0004(6) 0.0007(8)
Cu1 0.0106(3) 0.0260(5) 0.0262(4) -0.0008(4) 0.0002(3) -0.0001(3)

loop_
_atom_type_symbol
_atom_type_description
_atom_type_scat_dispersion_real
_atom_type_scat_dispersion_imag
_atom_type_scat_source
C C 0.0033 0.0016 'International Tables Vol C Tables 4.2.6.8 and 6.1.1.4'
H H 0.0000 0.0000 'International Tables Vol C Tables 4.2.6.8 and 6.1.1.4'
N N 0.0061 0.0033 'International Tables Vol C Tables 4.2.6.8 and 6.1.1.4'
O O 0.0106 0.0060 'International Tables Vol C Tables 4.2.6.8 and 6.1.1.4'
P P 0.1023 0.0942 'International Tables Vol C Tables 4.2.6.8 and 6.1.1.4'
S S 0.1246 0.1234 'International Tables Vol C Tables 4.2.6.8 and 6.1.1.4'
Cu Cu 0.3201 1.2651 'International Tables Vol C Tables 4.2.6.8 and 6.1.1.4'

loop_
_geom_angle_atom_site_label_1
_geom_angle_atom_site_label_2
_geom_angle_atom_site_label_3
_geom_angle
_geom_angle_site_symmetry_1
_geom_angle_site_symmetry_3
_geom_angle_publ_flag
C36 C35 H35A 109.5 . . ?
C36 C35 H35B 109.5 . . ?
H35A C35 H35B 109.5 . . ?
C36 C35 H35C 109.5 . . ?
H35A C35 H35C 109.5 . . ?
H35B C35 H35C 109.5 . . ?
O4 C36 C35 120.3(10) . . ?
O4 C36 C37 121.5(10) . . ?
C35 C36 C37 118.2(9) . . ?
C36 C37 H37A 109.5 . . ?
C36 C37 H37B 109.5 . . ?
H37A C37 H37B 109.5 . . ?
C36 C37 H37C 109.5 . . ?
H37A C37 H37C 109.5 . . ?
H37B C37 H37C 109.5 . . ?
N1 C1 N5 109.2(4) . . ?
N1 C1 N3 109.1(4) . . ?
N5 C1 N3 108.0(4) . . ?
N1 C1 S1 110.2(4) . . ?
N5 C1 S1 111.1(3) . . ?
N3 C1 S1 109.2(4) . . ?
N1 C2 C3 108.2(5) . . ?
N1 C2 H2 125.9 . . ?
C3 C2 H2 125.9 . . ?
C2 C3 C4 105.2(6) . . ?
C2 C3 H3 127.4 . . ?
C4 C3 H3 127.4 . . ?
N2 C4 C3 110.4(5) . . ?
N2 C4 C5 123.4(5) . . ?
C3 C4 C5 126.2(6) . . ?
C10 C5 C6 119.7(5) . . ?
C10 C5 C4 121.7(5) . . ?
C6 C5 C4 118.6(5) . . ?
C7 C6 C5 119.4(6) . . ?
C7 C6 H6 120.3 . . ?
C5 C6 H6 120.3 . . ?
C8 C7 C6 120.5(6) . . ?
C8 C7 H7 119.7 . . ?
C6 C7 H7 119.7 . . ?
C7 C8 C9 120.5(6) . . ?
C7 C8 H8 119.8 . . ?
C9 C8 H8 119.8 . . ?
C8 C9 C10 119.8(6) . . ?
C8 C9 H9 120.1 . . ?
C10 C9 H9 120.1 . . ?
C5 C10 C9 119.9(6) . . ?
C5 C10 H10 120.0 . . ?
C9 C10 H10 120.0 . . ?
N3 C11 C12 108.0(5) . . ?
N3 C11 H11 126.0 . . ?
C12 C11 H11 126.0 . . ?
C11 C12 C13 105.2(5) . . ?
C11 C12 H12 127.4 . . ?
C13 C12 H12 127.4 . . ?
N4 C13 C12 110.1(5) . . ?
N4 C13 C14 120.7(5) . . ?
C12 C13 C14 129.0(5) . . ?
C19 C14 C15 119.2(5) . . ?
C19 C14 C13 120.4(5) . . ?
C15 C14 C13 120.2(5) . . ?
C16 C15 C14 120.2(6) . . ?
C16 C15 H15 119.9 . . ?
C14 C15 H15 119.9 . . ?
C15 C16 C17 119.9(6) . . ?
C15 C16 H16 120.1 . . ?
C17 C16 H16 120.1 . . ?
C16 C17 C18 120.2(6) . . ?
C16 C17 H17 119.9 . . ?
C18 C17 H17 119.9 . . ?
C19 C18 C17 119.8(6) . . ?
C19 C18 H18 120.1 . . ?
C17 C18 H18 120.1 . . ?
C18 C19 C14 120.6(6) . . ?
C18 C19 H19 119.7 . . ?
C14 C19 H19 119.7 . . ?
N5 C20 C21 107.5(5) . . ?
N5 C20 H20 126.3 . . ?
C21 C20 H20 126.3 . . ?
C20 C21 C22 105.6(5) . . ?
C20 C21 H21 127.2 . . ?
C22 C21 H21 127.2 . . ?
N6 C22 C21 110.8(5) . . ?
N6 C22 C23 119.9(5) . . ?
C21 C22 C23 129.3(5) . . ?
C24 C23 C28 118.5(5) . . ?
C24 C23 C22 120.7(5) . . ?
C28 C23 C22 120.7(5) . . ?
C25 C24 C23 121.0(6) . . ?
C25 C24 H24 119.5 . . ?
C23 C24 H24 119.5 . . ?
C24 C25 C26 120.8(6) . . ?
C24 C25 H25 119.6 . . ?
C26 C25 H25 119.6 . . ?
C27 C26 C25 118.5(6) . . ?
C27 C26 H26 120.8 . . ?
C25 C26 H26 120.8 . . ?
C26 C27 C28 121.4(6) . . ?
C26 C27 H27 119.3 . . ?
C28 C27 H27 119.3 . . ?
C27 C28 C23 119.8(6) . . ?
C27 C28 H28 120.1 . . ?
C23 C28 H28 120.1 . . ?
N9 C29 P1 113.5(3) . . ?
N9 C29 H29A 108.9 . . ?
P1 C29 H29A 108.9 . . ?
N9 C29 H29B 108.9 . . ?
P1 C29 H29B 108.9 . . ?
H29A C29 H29B 107.7 . . ?
N7 C30 P1 112.6(4) . . ?
N7 C30 H30A 109.1 . . ?
P1 C30 H30A 109.1 . . ?
N7 C30 H30B 109.1 . . ?
P1 C30 H30B 109.1 . . ?
H30A C30 H30B 107.8 . . ?
N8 C31 P1 112.5(4) . . ?
N8 C31 H31A 109.1 . . ?
P1 C31 H31A 109.1 . . ?
N8 C31 H31B 109.1 . . ?
P1 C31 H31B 109.1 . . ?
H31A C31 H31B 107.8 . . ?
N8 C32 N9 115.2(5) . . ?
N8 C32 H32A 108.5 . . ?
N9 C32 H32A 108.5 . . ?
N8 C32 H32B 108.5 . . ?
N9 C32 H32B 108.5 . . ?
H32A C32 H32B 107.5 . . ?
N7 C33 N9 115.3(5) . . ?
N7 C33 H33A 108.5 . . ?
N9 C33 H33A 108.5 . . ?
N7 C33 H33B 108.5 . . ?
N9 C33 H33B 108.5 . . ?
H33A C33 H33B 107.5 . . ?
N7 C34 N8 115.5(5) . . ?
N7 C34 H34A 108.4 . . ?
N8 C34 H34A 108.4 . . ?
N7 C34 H34B 108.4 . . ?
N8 C34 H34B 108.4 . . ?
H34A C34 H34B 107.5 . . ?
C2 N1 N2 111.0(5) . . ?
C2 N1 C1 129.5(5) . . ?
N2 N1 C1 118.8(4) . . ?
C4 N2 N1 105.2(4) . . ?
C4 N2 Cu1 126.4(4) . . ?
N1 N2 Cu1 111.4(3) . . ?
C11 N3 N4 111.1(4) . . ?
C11 N3 C1 130.7(5) . . ?
N4 N3 C1 118.0(4) . . ?
C13 N4 N3 105.6(4) . . ?
C13 N4 Cu1 126.5(3) . . ?
N3 N4 Cu1 109.2(3) . . ?
C20 N5 N6 110.5(4) . . ?
C20 N5 C1 129.2(5) . . ?
N6 N5 C1 119.0(4) . . ?
C22 N6 N5 105.5(5) . . ?
C22 N6 Cu1 121.1(4) . . ?
N5 N6 Cu1 106.6(3) . . ?
C33 N7 C34 108.2(4) . . ?
C33 N7 C30 110.4(4) . . ?
C34 N7 C30 110.6(4) . . ?
C32 N8 C34 108.1(4) . . ?
C32 N8 C31 110.8(4) . . ?
C34 N8 C31 110.7(4) . . ?
C29 N9 C33 110.3(4) . . ?
C29 N9 C32 110.3(4) . . ?
C33 N9 C32 108.5(4) . . ?
C29 P1 C30 97.6(3) . . ?
C29 P1 C31 97.7(2) . . ?
C30 P1 C31 97.7(2) . . ?
C29 P1 Cu1 119.09(17) . . ?
C30 P1 Cu1 120.25(18) . . ?
C31 P1 Cu1 119.57(18) . . ?
O1 S1 O2 115.4(3) . . ?
O1 S1 O3 115.0(3) . . ?
O2 S1 O3 115.0(2) . . ?
O1 S1 C1 102.6(2) . . ?
O2 S1 C1 102.9(2) . . ?
O3 S1 C1 103.4(2) . . ?
N2 Cu1 N4 85.04(17) . . ?
N2 Cu1 P1 128.95(13) . . ?
N4 Cu1 P1 129.06(12) . . ?
N2 Cu1 N6 89.08(17) . . ?
N4 Cu1 N6 85.14(17) . . ?
P1 Cu1 N6 125.23(13) . . ?

loop_
_geom_bond_atom_site_label_1
_geom_bond_atom_site_label_2
_geom_bond_distance
_geom_bond_site_symmetry_2
_geom_bond_publ_flag
C35 C36 1.492(12) . ?
C35 H35A 0.9800 . ?
C35 H35B 0.9800 . ?
C35 H35C 0.9800 . ?
C36 O4 1.222(9) . ?
C36 C37 1.494(11) . ?
C37 H37A 0.9800 . ?
C37 H37B 0.9800 . ?
C37 H37C 0.9800 . ?
C1 N1 1.445(7) . ?
C1 N5 1.447(6) . ?
C1 N3 1.467(7) . ?
C1 S1 1.883(5) . ?
C2 N1 1.333(7) . ?
C2 C3 1.365(8) . ?
C2 H2 0.9500 . ?
C3 C4 1.401(7) . ?
C3 H3 0.9500 . ?
C4 N2 1.338(7) . ?
C4 C5 1.478(7) . ?
C5 C10 1.363(7) . ?
C5 C6 1.403(8) . ?
C6 C7 1.369(8) . ?
C6 H6 0.9500 . ?
C7 C8 1.363(8) . ?
C7 H7 0.9500 . ?
C8 C9 1.368(8) . ?
C8 H8 0.9500 . ?
C9 C10 1.389(7) . ?
C9 H9 0.9500 . ?
C10 H10 0.9500 . ?
C11 N3 1.349(7) . ?
C11 C12 1.357(7) . ?
C11 H11 0.9500 . ?
C12 C13 1.420(7) . ?
C12 H12 0.9500 . ?
C13 N4 1.335(7) . ?
C13 C14 1.469(7) . ?
C14 C19 1.381(7) . ?
C14 C15 1.399(7) . ?
C15 C16 1.378(7) . ?
C15 H15 0.9500 . ?
C16 C17 1.382(8) . ?
C16 H16 0.9500 . ?
C17 C18 1.384(8) . ?
C17 H17 0.9500 . ?
C18 C19 1.378(7) . ?
C18 H18 0.9500 . ?
C19 H19 0.9500 . ?
C20 N5 1.351(6) . ?
C20 C21 1.359(7) . ?
C20 H20 0.9500 . ?
C21 C22 1.395(7) . ?
C21 H21 0.9500 . ?
C22 N6 1.324(6) . ?
C22 C23 1.476(8) . ?
C23 C24 1.387(8) . ?
C23 C28 1.392(7) . ?
C24 C25 1.373(8) . ?
C24 H24 0.9500 . ?
C25 C26 1.382(8) . ?
C25 H25 0.9500 . ?
C26 C27 1.379(8) . ?
C26 H26 0.9500 . ?
C27 C28 1.385(7) . ?
C27 H27 0.9500 . ?
C28 H28 0.9500 . ?
C29 N9 1.468(6) . ?
C29 P1 1.840(5) . ?
C29 H29A 0.9900 . ?
C29 H29B 0.9900 . ?
C30 N7 1.490(6) . ?
C30 P1 1.848(5) . ?
C30 H30A 0.9900 . ?
C30 H30B 0.9900 . ?
C31 N8 1.480(6) . ?
C31 P1 1.849(5) . ?
C31 H31A 0.9900 . ?
C31 H31B 0.9900 . ?
C32 N8 1.461(6) . ?
C32 N9 1.471(7) . ?
C32 H32A 0.9900 . ?
C32 H32B 0.9900 . ?
C33 N7 1.463(6) . ?
C33 N9 1.470(7) . ?
C33 H33A 0.9900 . ?
C33 H33B 0.9900 . ?
C34 N7 1.465(7) . ?
C34 N8 1.469(7) . ?
C34 H34A 0.9900 . ?
C34 H34B 0.9900 . ?
N1 N2 1.368(5) . ?
N2 Cu1 2.099(5) . ?
N3 N4 1.362(5) . ?
N4 Cu1 2.138(4) . ?
N5 N6 1.367(6) . ?
N6 Cu1 2.170(4) . ?
O1 S1 1.440(4) . ?
O2 S1 1.446(4) . ?
O3 S1 1.453(4) . ?
P1 Cu1 2.1493(15) . ?
